data_7252053
loop_
_publ_author_name
'Li, Xiaochun'
'Wong, Joanne W. L.'
'Wang, Mengmeng'
'Draoui, Youssef'
'Wolff, Mariusz'
'Robeyns, Koen'
'Rotaru, Aurelian'
'Garcia, Yann'

_publ_section_title
;
 Crystal engineering of p-sulfocinnamic acid into mononuclear cationic
 Fe(ii), Co(ii) and Fe(iii) complexes
;
_journal_name_full CrystEngComm
_journal_paper_doi 10.1039/D6CE00068A
_journal_year 2026
_chemical_formula_moiety '2(C9 H7 O5 S), Co H12 O6, 4(H2 O)'
_chemical_formula_sum 'C18 H34 Co O20 S2'
_chemical_formula_weight 693.50
_space_group_crystal_system triclinic
_space_group_IT_number 2
_space_group_name_Hall '-P 1'
_space_group_name_H-M_alt 'P -1'
_atom_sites_solution_hydrogens mixed
_atom_sites_solution_primary 'dual space'
_audit_creation_method SHELXL-2018/3
_audit_update_record
;
2025-07-09 deposited with the CCDC.	2026-05-11 downloaded from the CCDC.
;
_cell_angle_alpha 84.066(9)
_cell_angle_beta 82.739(11)
_cell_angle_gamma 81.653(9)
_cell_formula_units_Z 1
_cell_length_a 6.2135(9)
_cell_length_b 7.5160(5)
_cell_length_c 14.987(2)
_cell_measurement_reflns_used 3332
_cell_measurement_temperature 150(2)
_cell_measurement_theta_max 26.1980
_cell_measurement_theta_min 3.3300
_cell_volume 684.35(14)
_computing_cell_refinement
;
CrysAlisPro, Agilent Technologies,
Version 1.171.37.35 (release 13-08-2014 CrysAlis171 .NET)
(compiled Aug 13 2014,18:06:01)
;
_computing_data_collection MAR
_computing_data_reduction
;
CrysAlisPro, Agilent Technologies,
Version 1.171.37.35 (release 13-08-2014 CrysAlis171 .NET)
(compiled Aug 13 2014,18:06:01)
;
_computing_molecular_graphics 'MERCURY (Macrae et al., 2008)'
_computing_publication_material
;
'MERCURY (Macrae et al., 2008), Platon (Spek, 2009)'
;
_computing_structure_refinement 'SHELXL-2018/3 (Sheldrick, 2018)'
_computing_structure_solution 'SHELXT (Sheldrick, 2015)'
_diffrn_ambient_temperature 150(2)
_diffrn_measured_fraction_theta_full 0.996
_diffrn_measured_fraction_theta_max 0.991
_diffrn_measurement_device_type 'MAR345 image plate'
_diffrn_measurement_method
;
'100 images, \D\F 2.0\% '
' 80 images, \D\F 2.0\% (2nd orientation)'
;
_diffrn_radiation_type MoK\a
_diffrn_radiation_wavelength 0.71073
_diffrn_reflns_av_R_equivalents 0.0354
_diffrn_reflns_av_unetI/netI 0.0304
_diffrn_reflns_Laue_measured_fraction_full 0.996
_diffrn_reflns_Laue_measured_fraction_max 0.991
_diffrn_reflns_limit_h_max 7
_diffrn_reflns_limit_h_min -7
_diffrn_reflns_limit_k_max 9
_diffrn_reflns_limit_k_min -9
_diffrn_reflns_limit_l_max 18
_diffrn_reflns_limit_l_min -18
_diffrn_reflns_number 9264
_diffrn_reflns_point_group_measured_fraction_full 0.996
_diffrn_reflns_point_group_measured_fraction_max 0.991
_diffrn_reflns_theta_full 25.242
_diffrn_reflns_theta_max 26.292
_diffrn_reflns_theta_min 3.179
_diffrn_source 'Incoatec microfocus source'
_exptl_absorpt_coefficient_mu 0.870
_exptl_absorpt_correction_T_max 1.00000
_exptl_absorpt_correction_T_min 0.74043
_exptl_absorpt_correction_type multi-scan
_exptl_absorpt_process_details
;
CrysAlisPro, Agilent Technologies,
Version 1.171.37.35 (release 13-08-2014 CrysAlis171 .NET)
(compiled Aug 13 2014,18:06:01)
Empirical absorption correction using spherical harmonics,
 implemented in SCALE3 ABSPACK scaling algorithm.
;
_exptl_crystal_colour 'pale pink'
_exptl_crystal_density_diffrn 1.683
_exptl_crystal_description plate
_exptl_crystal_F_000 361
_exptl_crystal_size_max 0.50
_exptl_crystal_size_mid 0.50
_exptl_crystal_size_min 0.08
_refine_diff_density_max 0.494
_refine_diff_density_min -0.622
_refine_diff_density_rms 0.148
_refine_ls_extinction_method none
_refine_ls_goodness_of_fit_ref 1.092
_refine_ls_hydrogen_treatment mixed
_refine_ls_matrix_type full
_refine_ls_number_parameters 264
_refine_ls_number_reflns 2747
_refine_ls_number_restraints 0
_refine_ls_restrained_S_all 1.092
_refine_ls_R_factor_all 0.0316
_refine_ls_R_factor_gt 0.0306
_refine_ls_shift/su_max 0.001
_refine_ls_shift/su_mean 0.000
_refine_ls_structure_factor_coef Fsqd
_refine_ls_weighting_details 'w=1/[\s^2^(Fo^2^)+(0.0412P)^2^+0.4641P] where P=(Fo^2^+2Fc^2^)/3'
_refine_ls_weighting_scheme calc
_refine_ls_wR_factor_gt 0.0740
_refine_ls_wR_factor_ref 0.0745
_reflns_Friedel_coverage 0.000
_reflns_number_gt 2678
_reflns_number_total 2747
_reflns_threshold_expression 'I > 2\s(I)'
_cod_data_source_file d6ce00068a2.cif
_cod_data_source_block yg_jw_Copsca150k
_cod_database_code 7252053
_shelx_shelxl_version_number 2018/3
_shelx_space_group_comment
;
The symmetry employed for this shelxl refinement is uniquely defined
by the following loop, which should always be used as a source of
symmetry information in preference to the above space-group names.
They are only intended as comments.
;

loop_
_space_group_symop_operation_xyz
'x, y, z'
'-x, -y, -z'

loop_
_atom_site_label
_atom_site_type_symbol
_atom_site_fract_x
_atom_site_fract_y
_atom_site_fract_z
_atom_site_U_iso_or_equiv
_atom_site_adp_type
_atom_site_occupancy
_atom_site_site_symmetry_order
_atom_site_calc_flag
_atom_site_refinement_flags_posn
_atom_site_refinement_flags_adp
_atom_site_refinement_flags_occupancy
_atom_site_disorder_assembly
_atom_site_disorder_group
Co1 Co 0.500000 0.500000 0.000000 0.01010(10) Uani 1 2 d S . P . .
O2 O 0.4681(2) 0.57460(17) -0.13663(8) 0.0170(2) Uani 1 1 d . . . . .
H2B H 0.356(4) 0.629(3) -0.1403(15) 0.025 Uiso 1 1 d . U . . .
H2A H 0.474(4) 0.495(3) -0.1684(16) 0.025 Uiso 1 1 d . U . . .
O3 O 0.2540(2) 0.34273(17) 0.00190(9) 0.0191(3) Uani 1 1 d . . . . .
H3A H 0.276(4) 0.252(3) -0.0210(17) 0.029 Uiso 1 1 d . U . . .
H3B H 0.166(4) 0.325(3) 0.0454(17) 0.029 Uiso 1 1 d . U . . .
O4 O 0.2705(2) 0.72037(17) 0.03062(9) 0.0182(2) Uani 1 1 d . . . . .
H4B H 0.207(4) 0.727(3) 0.0776(17) 0.027 Uiso 1 1 d . U . . .
H4A H 0.283(4) 0.821(3) 0.0054(16) 0.027 Uiso 1 1 d . U . . .
S11 S 0.97138(6) 0.88854(5) 0.78785(2) 0.01184(11) Uani 1 1 d . . . . .
O12 O 1.03390(19) 0.71200(15) 0.83634(7) 0.0173(2) Uani 1 1 d . . . . .
O13 O 1.15705(19) 0.98655(16) 0.76378(8) 0.0179(2) Uani 1 1 d . . . . .
O14 O 0.78630(19) 0.99086(16) 0.83575(8) 0.0177(2) Uani 1 1 d . . . . .
C15 C 0.8881(3) 0.8391(2) 0.68554(11) 0.0162(3) Uani 1 1 d . . . . .
C18 C 0.7601(3) 0.7607(2) 0.52440(11) 0.0187(3) Uani 1 1 d . . . . .
C16 C 1.0224(5) 0.8839(4) 0.6015(2) 0.0148(8) Uani 0.496(4) 1 d . . P A 1
H16 H 1.151056 0.938442 0.601570 0.018 Uiso 0.496(4) 1 calc R U P A 1
C17 C 0.9570(6) 0.8447(5) 0.5209(2) 0.0177(8) Uani 0.496(4) 1 d . . P A 1
H17 H 1.039925 0.872557 0.464807 0.021 Uiso 0.496(4) 1 calc R U P A 1
C19 C 0.6355(6) 0.7426(7) 0.6019(2) 0.0177(8) Uani 0.496(4) 1 d . . P A 1
H19 H 0.498362 0.700429 0.602617 0.021 Uiso 0.496(4) 1 calc R U P A 1
C20 C 0.6971(6) 0.7829(7) 0.6826(2) 0.0176(8) Uani 0.496(4) 1 d . . P A 1
H20 H 0.600566 0.770005 0.736628 0.021 Uiso 0.496(4) 1 calc R U P A 1
C16B C 1.0331(5) 0.7287(4) 0.6298(2) 0.0149(8) Uani 0.504(4) 1 d . . P A 2
H16B H 1.173914 0.680689 0.646326 0.018 Uiso 0.504(4) 1 calc R U P A 2
C17B C 0.9681(5) 0.6903(4) 0.5497(2) 0.0149(8) Uani 0.504(4) 1 d . . P A 2
H17B H 1.065839 0.615009 0.511119 0.018 Uiso 0.504(4) 1 calc R U P A 2
C19B C 0.6092(5) 0.8429(7) 0.5904(2) 0.0151(8) Uani 0.504(4) 1 d . . P A 2
H19B H 0.460295 0.872779 0.579679 0.018 Uiso 0.504(4) 1 calc R U P A 2
C20B C 0.6724(6) 0.8816(7) 0.6710(2) 0.0143(7) Uani 0.504(4) 1 d . . P A 2
H20B H 0.568138 0.936677 0.715353 0.017 Uiso 0.504(4) 1 calc R U P A 2
C21 C 0.6965(3) 0.7226(2) 0.43772(11) 0.0216(4) Uani 1 1 d . . . . .
H21 H 0.807993 0.669786 0.395289 0.026 Uiso 1 1 calc R U . A 1
C22 C 0.4986(11) 0.7562(7) 0.4152(4) 0.0168(11) Uani 0.496(4) 1 d . . P A 1
H22 H 0.387777 0.826820 0.450926 0.020 Uiso 0.496(4) 1 calc R U P A 1
C22B C 0.5136(10) 0.6852(7) 0.4219(4) 0.0169(11) Uani 0.504(4) 1 d . . P A 2
H22B H 0.411800 0.657142 0.472476 0.020 Uiso 0.504(4) 1 calc R U P A 2
C23 C 0.4455(3) 0.6816(3) 0.33113(11) 0.0227(4) Uani 1 1 d . . . . .
O24 O 0.57196(19) 0.65445(17) 0.26493(8) 0.0215(3) Uani 1 1 d . . . . .
O25 O 0.2338(2) 0.6821(3) 0.33456(9) 0.0408(4) Uani 1 1 d . . . . .
H25 H 0.2042(14) 0.6725(5) 0.287(2) 0.061 Uiso 1 1 calc R U . . .
O31 O 0.3554(2) 1.02536(16) 0.91771(8) 0.0165(2) Uani 1 1 d . . . . .
H31B H 0.299(4) 1.020(3) 0.8766(17) 0.025 Uiso 1 1 d . U . . .
H31A H 0.486(4) 1.010(3) 0.9006(15) 0.025 Uiso 1 1 d . U . . .
O32 O 0.0379(2) 0.62996(17) 0.19810(8) 0.0172(2) Uani 1 1 d . . . . .
H32A H 0.023(4) 0.527(3) 0.1904(15) 0.026 Uiso 1 1 d . U . . .
H32B H -0.076(4) 0.676(3) 0.2127(16) 0.026 Uiso 1 1 d . U . . .

loop_
_atom_site_aniso_label
_atom_site_aniso_U_11
_atom_site_aniso_U_22
_atom_site_aniso_U_33
_atom_site_aniso_U_23
_atom_site_aniso_U_13
_atom_site_aniso_U_12
Co1 0.01200(16) 0.01062(16) 0.00823(15) -0.00165(10) -0.00108(10) -0.00282(11)
O2 0.0207(6) 0.0179(6) 0.0122(5) -0.0037(4) -0.0044(5) 0.0014(5)
O3 0.0193(6) 0.0198(6) 0.0198(6) -0.0082(5) 0.0047(5) -0.0096(5)
O4 0.0233(6) 0.0147(6) 0.0145(6) -0.0022(4) 0.0040(5) -0.0002(5)
S11 0.01117(19) 0.0149(2) 0.01025(19) -0.00344(14) -0.00256(13) -0.00175(14)
O12 0.0200(6) 0.0169(6) 0.0153(5) -0.0010(4) -0.0036(4) -0.0025(5)
O13 0.0169(6) 0.0232(6) 0.0151(5) -0.0016(4) -0.0024(4) -0.0075(5)
O14 0.0158(6) 0.0214(6) 0.0161(5) -0.0078(4) 0.0003(4) -0.0005(5)
C15 0.0148(8) 0.0217(8) 0.0132(7) -0.0072(6) -0.0044(6) 0.0000(6)
C18 0.0183(8) 0.0215(8) 0.0176(8) -0.0075(6) -0.0062(6) 0.0012(7)
C16 0.0117(15) 0.0192(17) 0.0141(15) -0.0026(12) -0.0017(11) -0.0030(12)
C17 0.0194(17) 0.0223(18) 0.0107(15) -0.0031(12) -0.0006(12) 0.0000(13)
C19 0.0164(18) 0.017(2) 0.0214(18) 0.0012(16) -0.0084(13) -0.0057(16)
C20 0.0189(18) 0.019(2) 0.0152(17) 0.0018(16) -0.0024(13) -0.0063(17)
C16B 0.0103(14) 0.0197(17) 0.0146(15) -0.0007(12) -0.0024(11) -0.0009(12)
C17B 0.0138(15) 0.0173(17) 0.0135(15) -0.0035(12) 0.0011(11) -0.0018(12)
C19B 0.0105(16) 0.020(2) 0.0146(16) -0.0030(15) -0.0043(12) 0.0016(15)
C20B 0.0140(16) 0.017(2) 0.0115(16) -0.0031(15) -0.0009(12) -0.0008(15)
C21 0.0199(8) 0.0283(9) 0.0174(8) -0.0116(7) -0.0028(6) 0.0013(7)
C22 0.022(2) 0.013(3) 0.015(2) -0.003(2) -0.0034(14) -0.002(2)
C22B 0.020(2) 0.017(3) 0.015(2) -0.005(2) -0.0003(14) -0.005(3)
C23 0.0199(8) 0.0353(10) 0.0149(8) -0.0045(7) -0.0047(6) -0.0063(7)
O24 0.0169(6) 0.0300(7) 0.0192(6) -0.0112(5) -0.0029(5) -0.0016(5)
O25 0.0197(7) 0.0930(14) 0.0154(6) -0.0178(7) -0.0011(5) -0.0176(8)
O31 0.0151(6) 0.0203(6) 0.0156(6) -0.0040(4) -0.0032(5) -0.0037(5)
O32 0.0156(6) 0.0159(6) 0.0205(6) -0.0058(5) -0.0017(5) -0.0011(5)

loop_
_atom_type_symbol
_atom_type_description
_atom_type_scat_dispersion_real
_atom_type_scat_dispersion_imag
_atom_type_scat_source
C C 0.0033 0.0016 'International Tables Vol C Tables 4.2.6.8 and 6.1.1.4'
H H 0.0000 0.0000 'International Tables Vol C Tables 4.2.6.8 and 6.1.1.4'
O O 0.0106 0.0060 'International Tables Vol C Tables 4.2.6.8 and 6.1.1.4'
S S 0.1246 0.1234 'International Tables Vol C Tables 4.2.6.8 and 6.1.1.4'
Co Co 0.3494 0.9721 'International Tables Vol C Tables 4.2.6.8 and 6.1.1.4'

loop_
_geom_angle_atom_site_label_1
_geom_angle_atom_site_label_2
_geom_angle_atom_site_label_3
_geom_angle
_geom_angle_site_symmetry_1
_geom_angle_site_symmetry_3
_geom_angle_publ_flag
O3 Co1 O3 180.0 2_665 . ?
O3 Co1 O4 90.45(5) 2_665 2_665 ?
O3 Co1 O4 89.55(5) . 2_665 ?
O3 Co1 O4 89.55(5) 2_665 . ?
O3 Co1 O4 90.45(5) . . ?
O4 Co1 O4 180.00(6) 2_665 . ?
O3 Co1 O2 91.83(5) 2_665 . ?
O3 Co1 O2 88.17(5) . . ?
O4 Co1 O2 91.87(5) 2_665 . ?
O4 Co1 O2 88.14(5) . . ?
O3 Co1 O2 88.17(5) 2_665 2_665 ?
O3 Co1 O2 91.83(5) . 2_665 ?
O4 Co1 O2 88.13(5) 2_665 2_665 ?
O4 Co1 O2 91.86(5) . 2_665 ?
O2 Co1 O2 180.0 . 2_665 ?
Co1 O2 H2B 108.5(18) . . ?
Co1 O2 H2A 117.1(17) . . ?
H2B O2 H2A 105(2) . . ?
Co1 O3 H3A 120.8(18) . . ?
Co1 O3 H3B 123.6(16) . . ?
H3A O3 H3B 105(2) . . ?
Co1 O4 H4B 121.9(18) . . ?
Co1 O4 H4A 121.0(16) . . ?
H4B O4 H4A 111(2) . . ?
O14 S11 O13 113.48(7) . . ?
O14 S11 O12 111.93(7) . . ?
O13 S11 O12 111.49(7) . . ?
O14 S11 C15 107.37(7) . . ?
O13 S11 C15 106.77(7) . . ?
O12 S11 C15 105.23(7) . . ?
C20B C15 C16B 120.9(2) . . ?
C20 C15 C16 119.5(2) . . ?
C20 C15 S11 121.84(19) . . ?
C20B C15 S11 119.31(17) . . ?
C16B C15 S11 118.70(16) . . ?
C16 C15 S11 118.23(16) . . ?
C19B C18 C17B 116.8(2) . . ?
C19 C18 C17 119.0(2) . . ?
C19 C18 C21 123.6(2) . . ?
C19B C18 C21 122.11(19) . . ?
C17B C18 C21 120.37(18) . . ?
C17 C18 C21 116.91(19) . . ?
C17 C16 C15 118.2(3) . . ?
C17 C16 H16 120.9 . . ?
C15 C16 H16 120.9 . . ?
C16 C17 C18 118.8(3) . . ?
C16 C17 H17 120.6 . . ?
C18 C17 H17 120.6 . . ?
C18 C19 C20 122.5(3) . . ?
C18 C19 H19 118.7 . . ?
C20 C19 H19 118.7 . . ?
C15 C20 C19 121.1(3) . . ?
C15 C20 H20 119.5 . . ?
C19 C20 H20 119.5 . . ?
C17B C16B C15 118.7(3) . . ?
C17B C16B H16B 120.6 . . ?
C15 C16B H16B 120.6 . . ?
C16B C17B C18 121.2(3) . . ?
C16B C17B H17B 119.4 . . ?
C18 C17B H17B 119.4 . . ?
C20B C19B C18 121.5(3) . . ?
C20B C19B H19B 119.2 . . ?
C18 C19B H19B 119.2 . . ?
C15 C20B C19B 118.8(3) . . ?
C15 C20B H20B 120.6 . . ?
C19B C20B H20B 120.6 . . ?
C22B C21 C18 127.9(3) . . ?
C22 C21 C18 124.5(3) . . ?
C22 C21 H21 117.7 . . ?
C18 C21 H21 117.7 . . ?
C21 C22 C23 119.5(5) . . ?
C21 C22 H22 120.2 . . ?
C23 C22 H22 120.2 . . ?
C21 C22B C23 125.3(5) . . ?
C21 C22B H22B 117.4 . . ?
C23 C22B H22B 117.4 . . ?
O24 C23 O25 123.94(16) . . ?
O24 C23 C22B 123.6(3) . . ?
O25 C23 C22B 111.6(3) . . ?
O24 C23 C22 125.1(3) . . ?
O25 C23 C22 109.9(3) . . ?
C23 O25 H25 109.5 . . ?
H31B O31 H31A 106(2) . . ?
H32A O32 H32B 106(2) . . ?

loop_
_geom_bond_atom_site_label_1
_geom_bond_atom_site_label_2
_geom_bond_distance
_geom_bond_site_symmetry_2
_geom_bond_publ_flag
Co1 O3 2.0592(12) 2_665 ?
Co1 O3 2.0592(12) . ?
Co1 O4 2.0720(12) 2_665 ?
Co1 O4 2.0720(12) . ?
Co1 O2 2.0926(12) . ?
Co1 O2 2.0927(12) 2_665 ?
O2 H2B 0.76(3) . ?
O2 H2A 0.79(3) . ?
O3 H3A 0.78(3) . ?
O3 H3B 0.81(3) . ?
O4 H4B 0.77(3) . ?
O4 H4A 0.82(3) . ?
S11 O14 1.4416(12) . ?
S11 O13 1.4458(12) . ?
S11 O12 1.4704(12) . ?
S11 C15 1.7695(16) . ?
C15 C20 1.323(4) . ?
C15 C20B 1.372(4) . ?
C15 C16B 1.390(3) . ?
C15 C16 1.458(4) . ?
C18 C19 1.318(4) . ?
C18 C19B 1.401(4) . ?
C18 C17B 1.407(4) . ?
C18 C17 1.449(4) . ?
C18 C21 1.471(2) . ?
C16 C17 1.393(4) . ?
C16 H16 0.9500 . ?
C17 H17 0.9500 . ?
C19 C20 1.388(5) . ?
C19 H19 0.9500 . ?
C20 H20 0.9500 . ?
C16B C17B 1.383(4) . ?
C16B H16B 0.9500 . ?
C17B H17B 0.9500 . ?
C19B C20B 1.387(5) . ?
C19B H19B 0.9500 . ?
C20B H20B 0.9500 . ?
C21 C22B 1.266(7) . ?
C21 C22 1.299(7) . ?
C21 H21 0.9500 . ?
C22 C23 1.521(6) . ?
C22 H22 0.9500 . ?
C22B C23 1.479(6) . ?
C22B H22B 0.9500 . ?
C23 O24 1.201(2) . ?
C23 O25 1.309(2) . ?
O25 H25 0.77(3) . ?
O31 H31B 0.75(3) . ?
O31 H31A 0.81(3) . ?
O32 H32A 0.82(3) . ?
O32 H32B 0.76(3) . ?

loop_
_geom_torsion_atom_site_label_1
_geom_torsion_atom_site_label_2
_geom_torsion_atom_site_label_3
_geom_torsion_atom_site_label_4
_geom_torsion
_geom_torsion_site_symmetry_1
_geom_torsion_site_symmetry_2
_geom_torsion_site_symmetry_3
_geom_torsion_site_symmetry_4
_geom_torsion_publ_flag
O14 S11 C15 C20 -44.1(3) . . . . ?
O13 S11 C15 C20 -166.1(3) . . . . ?
O12 S11 C15 C20 75.3(3) . . . . ?
O14 S11 C15 C20B -6.9(3) . . . . ?
O13 S11 C15 C20B -129.0(3) . . . . ?
O12 S11 C15 C20B 112.5(3) . . . . ?
O14 S11 C15 C16B -175.12(18) . . . . ?
O13 S11 C15 C16B 62.9(2) . . . . ?
O12 S11 C15 C16B -55.7(2) . . . . ?
O14 S11 C15 C16 127.98(18) . . . . ?
O13 S11 C15 C16 6.0(2) . . . . ?
O12 S11 C15 C16 -112.64(18) . . . . ?
C20 C15 C16 C17 -7.8(5) . . . . ?
S11 C15 C16 C17 179.9(2) . . . . ?
C15 C16 C17 C18 -0.3(4) . . . . ?
C19 C18 C17 C16 7.7(5) . . . . ?
C21 C18 C17 C16 179.7(2) . . . . ?
C17 C18 C19 C20 -7.2(6) . . . . ?
C21 C18 C19 C20 -178.6(4) . . . . ?
C16 C15 C20 C19 8.8(6) . . . . ?
S11 C15 C20 C19 -179.2(3) . . . . ?
C18 C19 C20 C15 -1.2(7) . . . . ?
C20B C15 C16B C17B 12.1(4) . . . . ?
S11 C15 C16B C17B -179.9(2) . . . . ?
C15 C16B C17B C18 0.0(4) . . . . ?
C19B C18 C17B C16B -11.2(4) . . . . ?
C21 C18 C17B C16B 178.2(2) . . . . ?
C17B C18 C19B C20B 11.0(5) . . . . ?
C21 C18 C19B C20B -178.5(3) . . . . ?
C16B C15 C20B C19B -12.4(5) . . . . ?
S11 C15 C20B C19B 179.7(3) . . . . ?
C18 C19B C20B C15 0.4(6) . . . . ?
C19B C18 C21 C22B -31.1(5) . . . . ?
C17B C18 C21 C22B 139.0(4) . . . . ?
C19 C18 C21 C22 36.5(5) . . . . ?
C17 C18 C21 C22 -135.1(4) . . . . ?
C18 C21 C22 C23 -169.4(3) . . . . ?
C18 C21 C22B C23 167.9(3) . . . . ?
C21 C22B C23 O24 25.7(6) . . . . ?
C21 C22B C23 O25 -164.6(4) . . . . ?
C21 C22 C23 O24 -30.3(6) . . . . ?
C21 C22 C23 O25 161.1(4) . . . . ?
